data_2229041
loop_
_publ_author_name
'Madura, Izabela D.'
'Adamczyk-Wo\'zniak, Agnieszka'
'Jakubczyk, Micha\/l'
'Sporzy\'nski, Andrzej'

_publ_section_title
;
 5-Fluoro-1,3-dihydro-2,1-benzoxaborol-1-ol
;
_journal_coeditor_code FJ2381
_journal_issue 2
_journal_name_full 'Acta Crystallographica Section E'
_journal_page_first o414
_journal_page_last o415
_journal_paper_doi 10.1107/S1600536811001632
_journal_volume 67
_journal_year 2011
_chemical_formula_iupac 'C7 H6 B F O2'
_chemical_formula_moiety 'C7 H6 B F O2'
_chemical_formula_sum 'C7 H6 B F O2'
_chemical_formula_weight 151.93
_chemical_melting_point 408
_chemical_name_common p-fluorbenzoxaborole
_chemical_name_systematic
;
5-Fluoro-1,3-dihydro-2,1-benzoxaborol-1-ol
;
_space_group_IT_number 2
_symmetry_cell_setting triclinic
_symmetry_space_group_name_Hall '-P 1'
_symmetry_space_group_name_H-M 'P -1'
_atom_sites_solution_hydrogens geom
_atom_sites_solution_primary direct
_atom_sites_solution_secondary difmap
_audit_creation_method
;
<i>OLEX2</i> (Dolomanov et al., 2009)
;
_cell_angle_alpha 98.068(7)
_cell_angle_beta 91.564(7)
_cell_angle_gamma 100.473(7)
_cell_formula_units_Z 2
_cell_length_a 3.8799(3)
_cell_length_b 6.3077(5)
_cell_length_c 14.0735(12)
_cell_measurement_reflns_used 3116
_cell_measurement_temperature 100.0
_cell_measurement_theta_max 67.0483
_cell_measurement_theta_min 3.1736
_cell_volume 334.84(5)
_computing_cell_refinement 'CrysAlis PRO (Oxford Diffraction, 2006)'
_computing_data_collection 'CrysAlis PRO (Oxford Diffraction, 2006)'
_computing_data_reduction 'CrysAlis PRO (Oxford Diffraction, 2006)'
_computing_molecular_graphics 'ORTEPIII (Burnett & Johnson, 1996)'
_computing_publication_material
;
<i>OLEX2</i> (Dolomanov <i>et al.</i>, 2009), <i>PLATON</i> (Spek,
2009) and
<i>publCIF</i> (Westrip, 2010)
;
_computing_structure_refinement 'SHELXL97 (Sheldrick, 2008)'
_computing_structure_solution 'SHELXS97 (Sheldrick, 2008)'
_diffrn_ambient_temperature 100.0
_diffrn_detector_area_resol_mean 10.3347
_diffrn_measured_fraction_theta_full 0.992
_diffrn_measured_fraction_theta_max 0.992
_diffrn_measurement_device_type 'Oxford Diffraction Gemini A Ultra'
_diffrn_measurement_method \w
_diffrn_radiation_monochromator mirror
_diffrn_radiation_source 'Enhance Ultra (Cu) X-ray Source'
_diffrn_radiation_type 'Cu K\a'
_diffrn_radiation_wavelength 1.5418
_diffrn_reflns_av_R_equivalents 0.0157
_diffrn_reflns_av_unetI/netI 0.0240
_diffrn_reflns_limit_h_max 4
_diffrn_reflns_limit_h_min -4
_diffrn_reflns_limit_k_max 7
_diffrn_reflns_limit_k_min -7
_diffrn_reflns_limit_l_max 14
_diffrn_reflns_limit_l_min -16
_diffrn_reflns_number 3451
_diffrn_reflns_theta_full 67.16
_diffrn_reflns_theta_max 67.0483
_diffrn_reflns_theta_min 3.1736
_exptl_absorpt_coefficient_mu 1.064
_exptl_absorpt_correction_T_max 1.00000
_exptl_absorpt_correction_T_min 0.73055
_exptl_absorpt_correction_type multi-scan
_exptl_absorpt_process_details
;
(CrysAlis PRO; Oxford Diffraction, 2006)
;
_exptl_crystal_colour 'light yellow'
_exptl_crystal_colour_lustre clear
_exptl_crystal_density_diffrn 1.507
_exptl_crystal_density_method 'not measured'
_exptl_crystal_description prism
_exptl_crystal_F_000 156
_exptl_crystal_size_max 0.60
_exptl_crystal_size_mid 0.35
_exptl_crystal_size_min 0.20
_refine_diff_density_max 0.325
_refine_diff_density_min -0.180
_refine_diff_density_rms 0.041
_refine_ls_extinction_coef 0.046(5)
_refine_ls_extinction_expression Fc^*^=kFc[1+0.001xFc^2^\l^3^/sin(2\q)]^-1/4^
_refine_ls_extinction_method 'SHELXL97 (Sheldrick, 2008)'
_refine_ls_goodness_of_fit_ref 1.071
_refine_ls_hydrogen_treatment mixed
_refine_ls_matrix_type full
_refine_ls_number_parameters 105
_refine_ls_number_reflns 1193
_refine_ls_number_restraints 0
_refine_ls_restrained_S_all 1.071
_refine_ls_R_factor_all 0.0334
_refine_ls_R_factor_gt 0.0322
_refine_ls_shift/su_max 0.000
_refine_ls_shift/su_mean 0.000
_refine_ls_structure_factor_coef Fsqd
_refine_ls_weighting_details 'calc w=1/[\s^2^(Fo^2^)+(0.0511P)^2^+0.1152P] where P=(Fo^2^+2Fc^2^)/3'
_refine_ls_weighting_scheme calc
_refine_ls_wR_factor_gt 0.0871
_refine_ls_wR_factor_ref 0.0884
_reflns_number_gt 1147
_reflns_number_total 1193
_reflns_threshold_expression I>2\s(I)
_cod_data_source_file fj2381.cif
_cod_data_source_block I
_cod_database_code 2229041
_cod_database_fobs_code 2229041

loop_
_space_group_symop_id
_space_group_symop_operation_xyz
1 'x, y, z'
2 '-x, -y, -z'

loop_
_atom_site_label
_atom_site_type_symbol
_atom_site_fract_x
_atom_site_fract_y
_atom_site_fract_z
_atom_site_U_iso_or_equiv
_atom_site_adp_type
_atom_site_occupancy
_atom_site_symmetry_multiplicity
_atom_site_calc_flag
_atom_site_refinement_flags
_atom_site_disorder_assembly
_atom_site_disorder_group
O2 O 0.9636(2) 1.22613(14) 0.60638(7) 0.0189(3) Uani 1 1 d . . .
F1 F 0.0385(2) 0.70856(13) 0.93059(5) 0.0282(3) Uani 1 1 d . . .
O1 O 0.7364(2) 0.84381(13) 0.56821(6) 0.0171(3) Uani 1 1 d . . .
C3 C 0.2566(3) 0.6725(2) 0.77652(9) 0.0185(3) Uani 1 1 d . . .
H3 H 0.1624 0.5207 0.7660 0.022 Uiso 1 1 calc R . .
C4 C 0.2168(3) 0.8036(2) 0.86129(9) 0.0200(3) Uani 1 1 d . . .
C2 C 0.4422(3) 0.7757(2) 0.70750(9) 0.0162(3) Uani 1 1 d . . .
C1 C 0.5825(3) 0.9983(2) 0.72234(9) 0.0167(3) Uani 1 1 d . . .
C5 C 0.3485(3) 1.0251(2) 0.87950(9) 0.0207(3) Uani 1 1 d . . .
H5 H 0.3121 1.1083 0.9388 0.025 Uiso 1 1 calc R . .
C6 C 0.5346(3) 1.1237(2) 0.80968(9) 0.0186(3) Uani 1 1 d . . .
H6 H 0.6291 1.2754 0.8210 0.022 Uiso 1 1 calc R . .
B1 B 0.7783(3) 1.0404(2) 0.63011(10) 0.0164(3) Uani 1 1 d . . .
C7 C 0.5248(3) 0.6711(2) 0.61026(9) 0.0170(3) Uani 1 1 d . . .
H7B H 0.6562 0.5526 0.6164 0.020 Uiso 1 1 calc R . .
H7A H 0.3064 0.6096 0.5701 0.020 Uiso 1 1 calc R . .
H2 H 1.061(5) 1.212(3) 0.5545(15) 0.040(5) Uiso 1 1 d . . .

loop_
_atom_site_aniso_label
_atom_site_aniso_U_11
_atom_site_aniso_U_22
_atom_site_aniso_U_33
_atom_site_aniso_U_23
_atom_site_aniso_U_13
_atom_site_aniso_U_12
O2 0.0245(5) 0.0147(5) 0.0169(5) 0.0011(3) 0.0053(4) 0.0025(4)
F1 0.0329(5) 0.0323(5) 0.0196(4) 0.0065(3) 0.0106(3) 0.0035(4)
O1 0.0208(5) 0.0145(5) 0.0154(5) 0.0017(3) 0.0046(3) 0.0019(3)
C3 0.0178(6) 0.0188(6) 0.0193(7) 0.0033(5) 0.0009(5) 0.0037(5)
C4 0.0181(6) 0.0273(7) 0.0160(6) 0.0061(5) 0.0038(5) 0.0052(5)
C2 0.0149(6) 0.0174(6) 0.0168(6) 0.0014(5) -0.0004(4) 0.0055(5)
C1 0.0154(6) 0.0174(6) 0.0178(7) 0.0021(5) -0.0011(5) 0.0051(5)
C5 0.0212(6) 0.0256(7) 0.0155(6) -0.0016(5) 0.0008(5) 0.0083(5)
C6 0.0187(6) 0.0179(6) 0.0188(6) -0.0007(5) -0.0001(5) 0.0049(5)
B1 0.0162(6) 0.0162(7) 0.0172(7) 0.0009(5) -0.0011(5) 0.0055(5)
C7 0.0197(6) 0.0135(6) 0.0174(6) 0.0021(5) 0.0036(5) 0.0017(5)

loop_
_atom_type_symbol
_atom_type_description
_atom_type_scat_dispersion_real
_atom_type_scat_dispersion_imag
_atom_type_scat_source
C C 0.0181 0.0091 'International Tables Vol C Tables 4.2.6.8 and 6.1.1.4'
H H 0.0000 0.0000 'International Tables Vol C Tables 4.2.6.8 and 6.1.1.4'
B B 0.0090 0.0039 'International Tables Vol C Tables 4.2.6.8 and 6.1.1.4'
F F 0.0727 0.0534 'International Tables Vol C Tables 4.2.6.8 and 6.1.1.4'
O O 0.0492 0.0322 'International Tables Vol C Tables 4.2.6.8 and 6.1.1.4'

loop_
_geom_angle_atom_site_label_1
_geom_angle_atom_site_label_2
_geom_angle_atom_site_label_3
_geom_angle
_geom_angle_site_symmetry_1
_geom_angle_site_symmetry_3
_geom_angle_publ_flag
O2 B1 O1 121.51(12) . . ?
O2 B1 C1 130.25(12) . . ?
F1 C4 C3 117.85(12) . . ?
F1 C4 C5 118.27(12) . . ?
O1 B1 C1 108.24(11) . . ?
O1 C7 C2 105.45(9) . . ?
O1 C7 H7B 110.7 . . ?
O1 C7 H7A 110.7 . . ?
C3 C4 C5 123.88(12) . . ?
C3 C2 C1 122.36(12) . . ?
C3 C2 C7 126.75(11) . . ?
C4 C3 H3 121.9 . . ?
C4 C3 C2 116.12(12) . . ?
C4 C5 H5 120.6 . . ?
C4 C5 C6 118.82(12) . . ?
C2 C3 H3 121.9 . . ?
C2 C1 C6 119.16(12) . . ?
C2 C1 B1 104.93(11) . . ?
C2 C7 H7B 110.7 . . ?
C2 C7 H7A 110.7 . . ?
C1 C2 C7 110.88(11) . . ?
C1 C6 H6 120.2 . . ?
C5 C6 C1 119.66(12) . . ?
C5 C6 H6 120.2 . . ?
C6 C1 B1 135.86(12) . . ?
C6 C5 H5 120.6 . . ?
B1 O2 H2 115.3(13) . . ?
B1 O1 C7 110.46(10) . . ?
H7B C7 H7A 108.8 . . ?

loop_
_geom_bond_atom_site_label_1
_geom_bond_atom_site_label_2
_geom_bond_distance
_geom_bond_site_symmetry_2
_geom_bond_publ_flag
O2 B1 1.3483(18) . ?
O2 H2 0.83(2) . ?
F1 C4 1.3562(15) . ?
O1 B1 1.3922(17) . ?
O1 C7 1.4471(15) . ?
C3 H3 0.9500 . ?
C3 C4 1.3822(19) . ?
C3 C2 1.3897(18) . ?
C4 C5 1.3829(19) . ?
C2 C1 1.3948(18) . ?
C2 C7 1.5025(17) . ?
C1 C6 1.4013(17) . ?
C1 B1 1.5522(18) . ?
C5 H5 0.9500 . ?
C5 C6 1.3856(18) . ?
C6 H6 0.9500 . ?
C7 H7B 0.9900 . ?
C7 H7A 0.9900 . ?

loop_
_geom_hbond_atom_site_label_D
_geom_hbond_atom_site_label_H
_geom_hbond_atom_site_label_A
_geom_hbond_distance_DH
_geom_hbond_distance_HA
_geom_hbond_distance_DA
_geom_hbond_angle_DHA
_geom_hbond_site_symmetry_A
_geom_hbond_publ_flag
O2 H2 O1 0.83(2) 1.93(2) 2.7614(13) 175(2) 2_776 y
C7 H7B O2 0.99 2.55 3.5325(15) 172 1_545 y
C5 H5 F1 0.95 2.58 3.4779(14) 157 2_577 y
C7 H7A O2 0.99 2.66 3.2172(14) 116 1_445 y
C3 H3 O2 0.95 2.70 3.4276(14) 134 1_445 y

loop_
_geom_torsion_atom_site_label_1
_geom_torsion_atom_site_label_2
_geom_torsion_atom_site_label_3
_geom_torsion_atom_site_label_4
_geom_torsion
_geom_torsion_site_symmetry_1
_geom_torsion_site_symmetry_2
_geom_torsion_site_symmetry_3
_geom_torsion_site_symmetry_4
_geom_torsion_publ_flag
F1 C4 C5 C6 179.28(10) . . . . ?
C3 C4 C5 C6 -0.58(19) . . . . ?
C3 C2 C1 C6 -0.23(17) . . . . ?
C3 C2 C1 B1 177.60(11) . . . . ?
C3 C2 C7 O1 -177.19(11) . . . . ?
C4 C3 C2 C1 0.24(18) . . . . ?
C4 C3 C2 C7 179.42(11) . . . . ?
C4 C5 C6 C1 0.57(18) . . . . ?
C2 C3 C4 F1 -179.69(9) . . . . ?
C2 C3 C4 C5 0.17(19) . . . . ?
C2 C1 C6 C5 -0.19(17) . . . . ?
C2 C1 B1 O2 -179.25(12) . . . . ?
C2 C1 B1 O1 0.71(13) . . . . ?
C1 C2 C7 O1 2.08(13) . . . . ?
C6 C1 B1 O2 -2.0(2) . . . . ?
C6 C1 B1 O1 178.00(12) . . . . ?
B1 O1 C7 C2 -1.57(13) . . . . ?
B1 C1 C6 C5 -177.18(12) . . . . ?
C7 O1 B1 O2 -179.45(10) . . . . ?
C7 O1 B1 C1 0.59(13) . . . . ?
C7 C2 C1 C6 -179.53(10) . . . . ?
C7 C2 C1 B1 -1.70(13) . . . . ?
